data_4335465
loop_
_publ_author_name
'Stephen D. J. McKinnon'
'Brian O. Patrick'
'A. B. P. Lever'
'Robin G. Hicks'

_publ_section_title
;
 Binuclear Ruthenium Complexes of a Neutral Radical Bridging Ligand. A New
 "Spin" on Mixed Valency
;
_journal_name_full 'Inorganic Chemistry'
_journal_page_first 8053
_journal_page_last 8066
_journal_paper_doi 10.1021/ic400704j
_journal_volume 52
_journal_year 2013
_chemical_formula_moiety 'C34 H25 F24.01 N6 O9 Ru2, C10 H10 Co'
_chemical_formula_sum 'C50 H49 Co F24 N6 O9 Ru2'
_chemical_formula_weight 1595.02
_chemical_name_systematic
;
 ?
;
_space_group_crystal_system monoclinic
_space_group_IT_number 14
_space_group_name_Hall '-P 2ybc'
_space_group_name_H-M_alt 'P 1 21/c 1'
_symmetry_space_group_name_Hall '-P 2ybc'
_symmetry_space_group_name_H-M 'P 1 21/c 1'
_atom_sites_solution_hydrogens geom
_audit_creation_date 2013-06-02
_audit_creation_method
;
  Olex2 1.2
  (compiled Apr 23 2013 17:59:47, GUI svn.r4466)
;
_cell_angle_alpha 90
_cell_angle_beta 102.025(4)
_cell_angle_gamma 90
_cell_formula_units_Z 4
_cell_length_a 14.2706(9)
_cell_length_b 23.2010(17)
_cell_length_c 17.8901(13)
_cell_measurement_reflns_used 3121
_cell_measurement_temperature 173(2)
_cell_measurement_theta_max 20.38
_cell_measurement_theta_min 2.28
_cell_volume 5793.3(7)
_computing_molecular_graphics
;
O. V. Dolomanov, L. J. Bourhis, R. J. Gildea, J. A. K. Howard and H. Puschmann,
OLEX2: a complete structure solution, refinement and analysis program.
J. Appl. Cryst. (2009). 42, 339-341.
;
_computing_publication_material
;
O. V. Dolomanov, L. J. Bourhis, R. J. Gildea, J. A. K. Howard and H. Puschmann,
OLEX2: a complete structure solution, refinement and analysis program.
J. Appl. Cryst. (2009). 42, 339-341.
;
_computing_structure_refinement 'SHELXL-2012 (Sheldrick, 2012)'
_diffrn_ambient_temperature 173(2)
_diffrn_measured_fraction_theta_full 0.728
_diffrn_measured_fraction_theta_max 0.995
_diffrn_radiation_type MoK\a
_diffrn_radiation_wavelength 0.71073
_diffrn_reflns_av_unetI/netI 0.1085
_diffrn_reflns_Laue_measured_fraction_full 0.728
_diffrn_reflns_Laue_measured_fraction_max 0.995
_diffrn_reflns_point_group_measured_fraction_full 0.728
_diffrn_reflns_point_group_measured_fraction_max 0.995
_diffrn_reflns_theta_full 25.242
_diffrn_reflns_theta_max 22.598
_diffrn_reflns_theta_min 1.458
_exptl_absorpt_coefficient_mu 0.935
_exptl_absorpt_correction_T_max 0.954
_exptl_absorpt_correction_T_min 0.788
_exptl_absorpt_correction_type multi-scan
_exptl_absorpt_process_details 'SADABS (Bruker, 2008)'
_exptl_crystal_colour red
_exptl_crystal_density_diffrn 1.829
_exptl_crystal_description plate
_exptl_crystal_F_000 3176
_exptl_crystal_size_max 0.22
_exptl_crystal_size_mid 0.20
_exptl_crystal_size_min 0.05
_refine_diff_density_max 0.703
_refine_diff_density_min -0.560
_refine_diff_density_rms 0.121
_refine_ls_extinction_method none
_refine_ls_goodness_of_fit_ref 0.968
_refine_ls_hydrogen_treatment constr
_refine_ls_matrix_type full
_refine_ls_number_parameters 883
_refine_ls_number_reflns 7636
_refine_ls_number_restraints 1487
_refine_ls_restrained_S_all 0.894
_refine_ls_R_factor_all 0.1113
_refine_ls_R_factor_gt 0.0506
_refine_ls_shift/su_max 0.001
_refine_ls_shift/su_mean 0.000
_refine_ls_structure_factor_coef Fsqd
_refine_ls_weighting_details
;
 w=1/[\s^2^(Fo^2^)+(0.0740P)^2^]
 where P=(Fo^2^+2Fc^2^)/3
;
_refine_ls_weighting_scheme calc
_refine_ls_wR_factor_gt 0.1183
_refine_ls_wR_factor_ref 0.1384
_reflns_Friedel_coverage 0.000
_reflns_number_gt 4415
_reflns_number_total 7636
_reflns_threshold_expression 'I > 2\s(I)'
_cod_data_source_file ic400704j_si_002.cif
_cod_data_source_block rh072_0m
_cod_database_code 4335465
_cod_database_fobs_code 4335465
_olex2_refinement_description
;
1. Fixed Uiso
 At 1.2 times of:
  All C(H) groups
 At 1.5 times of:
  All C(H,H,H) groups
2. Restrained distances
 C21-F1 \\sim C21-F2 \\sim C21-F3
 with sigma of 0.01
 F1-F2 \\sim F2-F3 \\sim F3-F1 \\sim F4-F5 \\sim F5-F6 \\sim F6-F4
 with sigma of 0.01
 F7-F8 \\sim F8-F9 \\sim F9-F7 \\sim F10-F11 \\sim F11-F12 \\sim F12-F10
 with sigma of 0.01
 F13-F14 \\sim F14-F15 \\sim F15-F13 \\sim F16-F17 \\sim F17-F18 \\sim F18-F16
 with sigma of 0.01
 F19-F20 \\sim F20-F21 \\sim F21-F19 \\sim F22-F23 \\sim F23-F24 \\sim F24-F22
 with sigma of 0.01
 F19-F20 \\sim F19B-F20B \\sim F20B-F21B \\sim F21B-F19B \\sim F21C-F20C
 \\sim F20C-F20C \\sim F20C-F21C
 with sigma of 0.01
 C51-F19 \\sim C51-F19B \\sim C51-F20 \\sim C51-F20B \\sim C51-F21
 \\sim C51-F21B
 with sigma of 0.01
 C41-F13 \\sim C41-F13C \\sim C41-F14C \\sim C41-F15C
 with sigma of 0.01
 F13C-F14C \\sim F14C-F15C \\sim F15C-F13C
 with sigma of 0.01
3. Uiso/Uaniso restraints and constraints
All non-hydrogen atoms have similar U: within 1.7A with sigma of 0.04 and sigma
for terminal atoms of 0.08
All non-hydrogen atoms restrained to be isotropic: with sigma of 0.1 and sigma 
for terminal atoms of 0.2
Uanis(F19B) = Uanis(F21)
Uanis(F13C) = Uanis(F14B)
4. others
 1*[Sof(F19)+Sof(F20)+Sof(F21)]+1*[Sof(F19B)+Sof(F20B)+Sof(F21B)]+1*[Sof(F21C)+
 Sof(F20C)+Sof(F19C)]=1 with esd of 0.001
 1*[Sof(F13)+Sof(F14)+Sof(F15)]+1*[Sof(F13B)+Sof(F14B)+Sof(F15B)]+1*[Sof(F13C)+
 Sof(F14C)+Sof(F15C)]=1 with esd of 0.001
 Sof(F19)=Sof(F20)=Sof(F21)=FVAR(1)
 Sof(F19B)=Sof(F20B)=Sof(F21B)=FVAR(2)
 Sof(F21C)=Sof(F20C)=Sof(F19C)=FVAR(3)
 Sof(F13)=Sof(F14)=Sof(F15)=FVAR(4)
 Sof(F13B)=Sof(F14B)=Sof(F15B)=FVAR(5)
 Sof(F13C)=Sof(F14C)=Sof(F15C)=FVAR(6)
5.a Ternary CH refined with riding coordinates:
 C3(H3), C6(H6)
5.b Aromatic/amide H refined with riding coordinates:
 C13(H13), C23(H23), C33(H33), C43(H43), C53(H53), C56(H56), C57(H57),
 C58(H58), C59(H59), C60(H60), C61(H61), C62(H62), C63(H63), C64(H64), C65(H65)
5.c Idealised Me refined as rotating group:
 C4(H4A,H4B,H4C), C5(H5A,H5B,H5C), C7(H7A,H7B,H7C), C8(H8A,H8B,H8C), C15(H15A,
 H15B,H15C), C16(H16A,H16B,H16C)
;
_shelx_space_group_comment
;
The symmetry employed for this shelxl refinement is uniquely defined
by the following loop, which should always be used as a source of
symmetry information in preference to the above space-group names.
They are only intended as comments.
;
_shelxl_version_number 2012-9

loop_
_space_group_symop_operation_xyz
'x, y, z'
'-x, y+1/2, -z+1/2'
'-x, -y, -z'
'x, -y-1/2, z-1/2'

loop_
_atom_site_label
_atom_site_type_symbol
_atom_site_fract_x
_atom_site_fract_y
_atom_site_fract_z
_atom_site_U_iso_or_equiv
_atom_site_adp_type
_atom_site_occupancy
_atom_site_site_symmetry_order
_atom_site_calc_flag
_atom_site_refinement_flags_posn
_atom_site_refinement_flags_adp
_atom_site_refinement_flags_occupancy
_atom_site_disorder_assembly
_atom_site_disorder_group
C1 C 0.0600(6) 0.8740(4) 0.8312(5) 0.030(2) Uani 1 1 d . U . . .
C2 C 0.0271(6) 0.7695(4) 0.7657(5) 0.042(2) Uani 1 1 d . U . . .
C3 C 0.1378(6) 0.7325(4) 0.8821(5) 0.040(2) Uani 1 1 d . U . . .
H3 H 0.1891 0.7499 0.9225 0.048 Uiso 1 1 calc R U . . .
C4 C 0.0576(7) 0.7134(4) 0.9215(6) 0.071(3) Uani 1 1 d . U . . .
H4A H 0.0276 0.7474 0.9390 0.107 Uiso 1 1 calc R U . . .
H4B H 0.0844 0.6890 0.9655 0.107 Uiso 1 1 calc R U . . .
H4C H 0.0096 0.6916 0.8854 0.107 Uiso 1 1 calc R U . . .
C5 C 0.1839(7) 0.6827(4) 0.8470(6) 0.062(3) Uani 1 1 d . U . . .
H5A H 0.1339 0.6597 0.8144 0.093 Uiso 1 1 calc R U . . .
H5B H 0.2200 0.6584 0.8878 0.093 Uiso 1 1 calc R U . . .
H5C H 0.2275 0.6981 0.8162 0.093 Uiso 1 1 calc R U . . .
C6 C -0.0318(7) 0.8313(4) 0.6514(5) 0.049(3) Uani 1 1 d . U . . .
H6 H -0.0793 0.8634 0.6386 0.059 Uiso 1 1 calc R U . . .
C7 C -0.0706(7) 0.7816(5) 0.5992(5) 0.074(3) Uani 1 1 d . U . . .
H7A H -0.0237 0.7501 0.6065 0.110 Uiso 1 1 calc R U . . .
H7B H -0.0826 0.7945 0.5459 0.110 Uiso 1 1 calc R U . . .
H7C H -0.1306 0.7678 0.6114 0.110 Uiso 1 1 calc R U . . .
C8 C 0.0625(7) 0.8546(4) 0.6388(6) 0.066(3) Uani 1 1 d . U . . .
H8A H 0.0727 0.8935 0.6603 0.099 Uiso 1 1 calc R U . . .
H8B H 0.0614 0.8560 0.5839 0.099 Uiso 1 1 calc R U . . .
H8C H 0.1147 0.8293 0.6640 0.099 Uiso 1 1 calc R U . . .
C11 C 0.0730(5) 0.9285(3) 0.8710(4) 0.0251(19) Uani 1 1 d . U . . .
C12 C 0.0083(5) 1.0151(3) 0.8946(5) 0.028(2) Uani 1 1 d . U . . .
C13 C 0.0901(5) 1.0243(4) 0.9495(4) 0.032(2) Uani 1 1 d . U . . .
H13 H 0.0954 1.0586 0.9791 0.038 Uiso 1 1 calc R U . . .
C14 C 0.1645(5) 0.9852(4) 0.9630(4) 0.026(2) Uani 1 1 d . U . . .
C15 C -0.0705(6) 1.0589(4) 0.8764(5) 0.042(2) Uani 1 1 d . U . . .
H15A H -0.0845 1.0669 0.8215 0.063 Uiso 1 1 calc R U . . .
H15B H -0.0503 1.0945 0.9046 0.063 Uiso 1 1 calc R U . . .
H15C H -0.1281 1.0438 0.8914 0.063 Uiso 1 1 calc R U . . .
C16 C 0.2531(5) 0.9953(4) 1.0212(5) 0.037(2) Uani 1 1 d . U . . .
H16A H 0.2672 0.9613 1.0540 0.056 Uiso 1 1 calc R U . . .
H16B H 0.2441 1.0288 1.0524 0.056 Uiso 1 1 calc R U . . .
H16C H 0.3065 1.0026 0.9958 0.056 Uiso 1 1 calc R U . . .
C21 C 0.5139(7) 0.9157(4) 1.0705(4) 0.070(3) Uani 1 1 d D U . . .
C22 C 0.4154(6) 0.8881(4) 1.0397(6) 0.047(3) Uani 1 1 d . U . . .
C23 C 0.3810(6) 0.8505(4) 1.0881(5) 0.054(3) Uani 1 1 d . U . . .
H23 H 0.4210 0.8423 1.1363 0.064 Uiso 1 1 calc R U . . .
C24 C 0.2910(7) 0.8239(4) 1.0703(6) 0.046(2) Uani 1 1 d . U . . .
C25 C 0.2608(9) 0.7844(5) 1.1310(7) 0.069(3) Uani 1 1 d . U . . .
C31 C 0.4647(8) 0.7464(5) 0.8822(8) 0.068(3) Uani 1 1 d . U . . .
C32 C 0.3957(6) 0.7972(4) 0.8649(6) 0.045(2) Uani 1 1 d . U . . .
C33 C 0.3979(6) 0.8343(4) 0.8044(5) 0.049(3) Uani 1 1 d . U . . .
H33 H 0.4410 0.8253 0.7721 0.058 Uiso 1 1 calc R U . . .
C34 C 0.3424(6) 0.8830(4) 0.7874(6) 0.046(2) Uani 1 1 d . U . . .
C35 C 0.3571(8) 0.9180(6) 0.7199(7) 0.069(3) Uani 1 1 d . U . . .
C41 C -0.3575(8) 1.0459(5) 0.7317(6) 0.064(3) Uani 1 1 d D U . . .
C42 C -0.2654(6) 1.0163(4) 0.7265(5) 0.036(2) Uani 1 1 d . U . . .
C43 C -0.2306(6) 1.0255(4) 0.6595(5) 0.042(2) Uani 1 1 d . U . . .
H43 H -0.2661 1.0505 0.6220 0.051 Uiso 1 1 calc R U . . .
C44 C -0.1482(7) 1.0007(4) 0.6444(5) 0.039(2) Uani 1 1 d . U . . .
C45 C -0.1179(8) 1.0145(5) 0.5700(6) 0.055(3) Uani 1 1 d . U . . .
C51 C -0.3384(7) 0.8152(5) 0.6654(6) 0.061(3) Uani 1 1 d D U . . .
C52 C -0.2729(6) 0.8474(4) 0.7282(5) 0.037(2) Uani 1 1 d . U . . .
C53 C -0.2710(6) 0.8284(4) 0.8021(5) 0.040(2) Uani 1 1 d . U . . .
H53 H -0.3137 0.7982 0.8084 0.048 Uiso 1 1 calc R U . . .
C54 C -0.2118(6) 0.8500(4) 0.8674(5) 0.036(2) Uani 1 1 d . U . . .
C55 C -0.2200(7) 0.8265(5) 0.9436(6) 0.052(3) Uani 1 1 d . U . . .
C56 C 0.1411(8) 1.0329(5) 0.7563(6) 0.063(3) Uani 1 1 d . U . . .
H56 H 0.1272 0.9982 0.7279 0.075 Uiso 1 1 calc R U . . .
C57 C 0.0818(7) 1.0805(5) 0.7498(6) 0.058(3) Uani 1 1 d . U . . .
H57 H 0.0207 1.0850 0.7170 0.070 Uiso 1 1 calc R U . . .
C58 C 0.1299(6) 1.1198(4) 0.8009(5) 0.046(3) Uani 1 1 d . U . . .
H58 H 0.1059 1.1570 0.8089 0.056 Uiso 1 1 calc R U . . .
C59 C 0.2171(6) 1.0990(4) 0.8391(5) 0.041(2) Uani 1 1 d . U . . .
H59 H 0.2628 1.1184 0.8770 0.050 Uiso 1 1 calc R U . . .
C60 C 0.2245(7) 1.0434(4) 0.8109(5) 0.046(3) Uani 1 1 d . U . . .
H60 H 0.2767 1.0176 0.8261 0.055 Uiso 1 1 calc R U . . .
C61 C 0.2504(8) 1.0833(5) 0.6262(6) 0.067(3) Uani 1 1 d . U . . .
H61 H 0.2448 1.0472 0.6005 0.080 Uiso 1 1 calc R U . . .
C62 C 0.1810(8) 1.1272(6) 0.6147(6) 0.068(3) Uani 1 1 d . U . . .
H62 H 0.1207 1.1262 0.5801 0.082 Uiso 1 1 calc R U . . .
C63 C 0.2170(8) 1.1730(5) 0.6640(6) 0.061(3) Uani 1 1 d . U . . .
H63 H 0.1851 1.2083 0.6684 0.073 Uiso 1 1 calc R U . . .
C64 C 0.3085(7) 1.1575(5) 0.7057(6) 0.061(3) Uani 1 1 d . U . . .
H64 H 0.3486 1.1807 0.7429 0.073 Uiso 1 1 calc R U . . .
C65 C 0.3307(7) 1.1019(5) 0.6827(6) 0.061(3) Uani 1 1 d . U . . .
H65 H 0.3879 1.0808 0.7013 0.074 Uiso 1 1 calc R U . . .
N1 N 0.1033(4) 0.7787(3) 0.8256(4) 0.0305(17) Uani 1 1 d . U . . .
N2 N 0.1269(4) 0.8353(3) 0.8550(4) 0.0279(16) Uani 1 1 d . U . . .
N3 N -0.0277(5) 0.8167(3) 0.7329(4) 0.0352(18) Uani 1 1 d . U . . .
N4 N -0.0181(4) 0.8692(3) 0.7770(4) 0.0327(17) Uani 1 1 d . U . . .
N11 N 0.1563(4) 0.9359(3) 0.9213(3) 0.0263(16) Uani 1 1 d . U . . .
N12 N -0.0022(4) 0.9649(3) 0.8546(3) 0.0283(16) Uani 1 1 d . U . . .
O1 O 0.0064(4) 0.7209(3) 0.7418(4) 0.0577(19) Uani 1 1 d . U . . .
O11 O 0.3773(4) 0.9046(2) 0.9731(3) 0.0373(15) Uani 1 1 d . U . . .
O12 O 0.2255(4) 0.8301(2) 1.0116(3) 0.0358(15) Uani 1 1 d . U . . .
O21 O 0.3392(4) 0.7999(2) 0.9123(3) 0.0339(14) Uani 1 1 d . U . . .
O22 O 0.2807(4) 0.9043(2) 0.8213(3) 0.0337(14) Uani 1 1 d . U . . .
O31 O -0.2309(4) 0.9850(2) 0.7830(3) 0.0330(14) Uani 1 1 d . U . . .
O32 O -0.0906(4) 0.9656(3) 0.6833(3) 0.0376(15) Uani 1 1 d . U . . .
O41 O -0.2221(4) 0.8845(2) 0.7057(3) 0.0349(14) Uani 1 1 d . U . . .
O42 O -0.1491(4) 0.8893(2) 0.8730(3) 0.0318(14) Uani 1 1 d . U . . .
F1 F 0.5570(4) 0.8957(3) 1.1376(4) 0.121(3) Uani 1 1 d D U . . .
F2 F 0.5059(4) 0.9721(3) 1.0790(4) 0.115(3) Uani 1 1 d D U . . .
F3 F 0.5715(4) 0.9085(3) 1.0232(4) 0.112(3) Uani 1 1 d D U . . .
F4 F 0.3270(4) 0.7801(3) 1.1931(3) 0.101(2) Uani 1 1 d D U . . .
F5 F 0.2486(5) 0.7317(3) 1.1006(4) 0.119(3) Uani 1 1 d D U . . .
F6 F 0.1816(5) 0.8005(3) 1.1470(4) 0.112(3) Uani 1 1 d D U . . .
F7 F 0.4221(4) 0.6987(3) 0.8880(5) 0.122(3) Uani 1 1 d D U . . .
F8 F 0.5265(5) 0.7558(3) 0.9443(4) 0.133(3) Uani 1 1 d D U . . .
F9 F 0.5135(5) 0.7396(3) 0.8279(4) 0.135(3) Uani 1 1 d D U . . .
F10 F 0.2737(5) 0.9314(3) 0.6744(4) 0.114(3) Uani 1 1 d D U . . .
F11 F 0.4096(6) 0.8946(3) 0.6784(4) 0.148(4) Uani 1 1 d D U . . .
F12 F 0.3963(5) 0.9688(3) 0.7409(4) 0.108(3) Uani 1 1 d D U . . .
F13 F -0.3933(18) 1.0297(10) 0.7934(11) 0.046(7) Uani 0.40(2) 1 d D U P A 1
F14 F -0.4317(15) 1.034(2) 0.6741(11) 0.089(10) Uani 0.40(2) 1 d D U P A 1
F15 F -0.349(2) 1.0995(9) 0.736(2) 0.083(8) Uani 0.40(2) 1 d D U P A 1
F16 F -0.1792(5) 1.0477(3) 0.5235(3) 0.104(2) Uani 1 1 d D U . . .
F17 F -0.0361(4) 1.0420(3) 0.5805(3) 0.107(3) Uani 1 1 d D U . . .
F18 F -0.1093(5) 0.9685(3) 0.5299(3) 0.092(2) Uani 1 1 d D U . . .
F19 F -0.4216(12) 0.8021(13) 0.6802(13) 0.074(10) Uani 0.48(2) 1 d D U P B 1
F20 F -0.357(2) 0.8416(10) 0.5997(11) 0.103(11) Uani 0.48(2) 1 d D U P B 1
F21 F -0.3032(12) 0.7648(7) 0.6499(14) 0.075(6) Uani 0.48(2) 1 d D U P B 1
F22 F -0.2502(5) 0.7741(2) 0.9426(3) 0.097(2) Uani 1 1 d D U . . .
F23 F -0.2730(6) 0.8572(3) 0.9777(4) 0.124(3) Uani 1 1 d D U . . .
F24 F -0.1366(5) 0.8255(3) 0.9934(4) 0.136(3) Uani 1 1 d D U . . .
Co1 Co 0.20906(8) 1.10070(5) 0.72485(7) 0.0378(3) Uani 1 1 d . U . . .
Ru1 Ru 0.25191(4) 0.86861(3) 0.91697(4) 0.0287(2) Uani 1 1 d . U . . .
Ru2 Ru -0.11989(4) 0.92842(3) 0.77954(4) 0.0296(2) Uani 1 1 d . U . . .
F13B F -0.411(3) 1.0167(18) 0.756(3) 0.090(12) Uani 0.328(19) 1 d . U P A 2
F14B F -0.403(3) 1.0718(15) 0.6667(16) 0.060(8) Uani 0.328(19) 1 d . U P A 2
F15B F -0.322(2) 1.0969(16) 0.7799(19) 0.069(9) Uani 0.328(19) 1 d . U P A 2
F19B F -0.338(4) 0.7590(6) 0.670(2) 0.075(6) Uani 0.233(19) 1 d D U P B 2
F20B F -0.4286(13) 0.830(2) 0.656(2) 0.079(13) Uani 0.233(19) 1 d D U P B 2
F21B F -0.316(3) 0.8258(19) 0.5994(14) 0.072(14) Uani 0.233(19) 1 d D U P B 2
F21C F -0.302(2) 0.799(2) 0.614(2) 0.080(12) Uani 0.284(19) 1 d D U P B 3
F20C F -0.403(2) 0.8607(13) 0.627(2) 0.078(11) Uani 0.284(19) 1 d D U P B 3
F19C F -0.403(3) 0.7804(18) 0.697(3) 0.063(11) Uani 0.284(19) 1 d . U P B 3
F13C F -0.380(3) 1.0935(13) 0.687(2) 0.060(8) Uani 0.268(18) 1 d D U P A 3
F14C F -0.368(3) 1.059(2) 0.8035(11) 0.082(14) Uani 0.268(18) 1 d D U P A 3
F15C F -0.422(2) 1.0038(13) 0.703(3) 0.085(11) Uani 0.268(18) 1 d D U P A 3

loop_
_atom_site_aniso_label
_atom_site_aniso_U_11
_atom_site_aniso_U_22
_atom_site_aniso_U_33
_atom_site_aniso_U_23
_atom_site_aniso_U_13
_atom_site_aniso_U_12
C1 0.031(5) 0.027(5) 0.035(5) -0.010(5) 0.012(4) -0.001(4)
C2 0.040(6) 0.039(7) 0.051(6) -0.014(6) 0.016(5) -0.011(5)
C3 0.049(6) 0.032(6) 0.040(6) -0.010(5) 0.014(4) -0.002(5)
C4 0.083(8) 0.064(8) 0.074(8) 0.015(7) 0.033(6) -0.016(6)
C5 0.076(7) 0.042(7) 0.064(7) 0.005(6) 0.007(6) 0.026(6)
C6 0.063(6) 0.043(7) 0.041(6) -0.012(5) 0.013(5) -0.008(5)
C7 0.097(9) 0.073(9) 0.048(7) -0.036(6) 0.008(6) -0.008(7)
C8 0.089(8) 0.055(8) 0.065(8) -0.015(6) 0.041(6) -0.002(6)
C11 0.026(5) 0.021(5) 0.029(5) 0.000(4) 0.008(4) -0.005(4)
C12 0.032(5) 0.020(5) 0.036(5) 0.000(4) 0.015(4) -0.007(4)
C13 0.035(5) 0.032(6) 0.029(5) -0.010(4) 0.010(4) 0.001(4)
C14 0.028(5) 0.027(5) 0.026(5) -0.003(4) 0.008(4) -0.003(4)
C15 0.036(5) 0.032(6) 0.060(6) -0.015(5) 0.017(4) 0.000(4)
C16 0.022(5) 0.037(6) 0.051(6) -0.009(5) 0.003(4) 0.000(4)
C21 0.035(6) 0.083(10) 0.084(9) 0.011(8) -0.006(6) 0.002(6)
C22 0.038(6) 0.052(7) 0.052(7) -0.018(6) 0.009(5) 0.000(5)
C23 0.049(6) 0.068(8) 0.044(6) 0.007(6) 0.008(5) -0.005(5)
C24 0.050(6) 0.036(6) 0.053(7) 0.001(5) 0.009(5) 0.003(5)
C25 0.087(9) 0.069(9) 0.049(8) -0.004(7) 0.009(7) -0.013(7)
C31 0.048(7) 0.054(8) 0.104(10) 0.003(8) 0.021(7) 0.024(6)
C32 0.038(6) 0.030(6) 0.069(7) -0.013(5) 0.013(5) -0.002(5)
C33 0.054(6) 0.040(7) 0.059(7) 0.004(6) 0.030(5) 0.006(5)
C34 0.051(6) 0.025(6) 0.067(7) 0.001(5) 0.027(5) 0.007(5)
C35 0.070(8) 0.088(10) 0.061(8) 0.007(7) 0.038(6) 0.003(7)
C41 0.069(8) 0.054(8) 0.072(9) 0.002(8) 0.023(7) 0.010(7)
C42 0.037(5) 0.033(6) 0.034(6) -0.008(5) -0.001(4) -0.008(4)
C43 0.057(6) 0.024(6) 0.045(6) 0.003(5) 0.006(5) 0.000(5)
C44 0.050(6) 0.038(6) 0.032(6) -0.013(5) 0.012(5) -0.014(5)
C45 0.071(8) 0.061(8) 0.036(6) 0.019(6) 0.015(5) 0.004(6)
C51 0.056(8) 0.054(8) 0.072(9) -0.005(7) 0.009(7) -0.016(7)
C52 0.034(5) 0.037(6) 0.039(6) -0.007(5) 0.005(4) 0.002(5)
C53 0.032(5) 0.029(6) 0.059(7) -0.016(5) 0.011(5) -0.008(4)
C54 0.035(5) 0.027(6) 0.048(6) -0.012(5) 0.016(4) 0.003(4)
C55 0.061(7) 0.046(7) 0.053(7) 0.018(6) 0.017(6) 0.001(6)
C56 0.086(8) 0.053(8) 0.057(7) -0.010(6) 0.035(6) -0.031(7)
C57 0.031(6) 0.091(9) 0.051(7) 0.012(7) 0.003(5) -0.009(6)
C58 0.040(6) 0.041(6) 0.060(7) 0.020(6) 0.014(5) 0.008(5)
C59 0.036(5) 0.040(6) 0.046(6) -0.001(5) 0.003(4) 0.011(5)
C60 0.062(7) 0.042(7) 0.040(6) 0.019(5) 0.026(5) 0.018(5)
C61 0.077(8) 0.078(9) 0.053(7) 0.007(6) 0.029(6) -0.019(7)
C62 0.067(7) 0.085(9) 0.053(7) 0.029(7) 0.014(6) 0.006(7)
C63 0.075(8) 0.041(7) 0.067(8) 0.023(6) 0.014(6) -0.011(6)
C64 0.052(7) 0.056(8) 0.076(8) 0.013(7) 0.013(6) -0.019(6)
C65 0.055(7) 0.066(8) 0.067(8) 0.013(7) 0.021(6) -0.002(6)
N1 0.036(4) 0.017(4) 0.038(4) -0.004(4) 0.006(3) -0.002(3)
N2 0.032(4) 0.017(4) 0.034(4) -0.001(3) 0.006(3) -0.001(3)
N3 0.045(4) 0.028(5) 0.029(4) -0.011(4) 0.000(3) 0.000(4)
N4 0.033(4) 0.030(4) 0.034(4) -0.011(4) 0.002(3) -0.001(3)
N11 0.023(4) 0.028(4) 0.028(4) -0.002(4) 0.006(3) -0.005(3)
N12 0.032(4) 0.022(4) 0.031(4) 0.005(4) 0.007(3) 0.001(3)
O1 0.064(4) 0.027(4) 0.073(5) -0.016(4) -0.008(3) -0.003(3)
O11 0.029(3) 0.039(4) 0.042(4) -0.002(3) 0.000(3) 0.007(3)
O12 0.040(4) 0.037(4) 0.030(4) 0.002(3) 0.006(3) -0.007(3)
O21 0.033(3) 0.029(4) 0.039(4) -0.005(3) 0.006(3) 0.003(3)
O22 0.039(3) 0.026(4) 0.039(4) -0.002(3) 0.016(3) 0.003(3)
O31 0.034(3) 0.032(4) 0.033(4) 0.000(3) 0.007(3) 0.003(3)
O32 0.037(4) 0.042(4) 0.037(4) -0.001(3) 0.015(3) -0.004(3)
O41 0.031(3) 0.039(4) 0.032(3) -0.003(3) 0.003(3) -0.003(3)
O42 0.037(3) 0.029(4) 0.031(3) -0.003(3) 0.012(3) 0.000(3)
F1 0.064(4) 0.182(8) 0.099(6) 0.052(5) -0.028(4) -0.030(5)
F2 0.085(5) 0.099(6) 0.147(7) -0.027(6) -0.013(4) -0.038(5)
F3 0.046(4) 0.180(8) 0.116(6) -0.045(5) 0.029(4) -0.025(4)
F4 0.123(6) 0.112(6) 0.057(4) 0.038(4) -0.003(4) -0.016(5)
F5 0.195(8) 0.076(6) 0.087(5) 0.016(5) 0.033(5) -0.050(5)
F6 0.107(6) 0.157(8) 0.088(5) 0.056(5) 0.056(4) 0.021(5)
F7 0.074(5) 0.034(4) 0.262(10) 0.022(5) 0.041(5) 0.021(4)
F8 0.098(6) 0.116(7) 0.155(8) -0.025(6) -0.040(5) 0.063(5)
F9 0.146(7) 0.127(7) 0.159(8) 0.039(6) 0.098(6) 0.099(6)
F10 0.141(7) 0.141(7) 0.067(5) 0.039(5) 0.038(5) -0.012(6)
F11 0.245(9) 0.101(6) 0.151(7) 0.051(5) 0.164(7) 0.080(6)
F12 0.143(7) 0.063(5) 0.133(6) 0.021(5) 0.064(5) -0.032(5)
F13 0.061(13) 0.039(14) 0.044(14) -0.016(10) 0.027(11) 0.025(10)
F14 0.051(12) 0.13(3) 0.072(15) -0.013(18) -0.020(11) 0.034(16)
F15 0.10(2) 0.084(15) 0.07(2) 0.004(18) 0.043(17) 0.013(14)
F16 0.139(6) 0.119(6) 0.062(4) 0.041(5) 0.038(4) 0.025(5)
F17 0.112(5) 0.162(7) 0.056(4) -0.006(4) 0.036(4) -0.085(5)
F18 0.161(6) 0.075(5) 0.050(4) -0.017(4) 0.047(4) -0.005(4)
F19 0.065(14) 0.11(3) 0.036(14) 0.009(15) -0.011(10) -0.033(13)
F20 0.12(3) 0.09(2) 0.077(16) 0.011(14) -0.040(15) -0.034(17)
F21 0.090(13) 0.063(9) 0.077(14) -0.030(8) 0.030(9) -0.049(8)
F22 0.196(7) 0.050(4) 0.054(4) -0.004(3) 0.048(4) -0.047(5)
F23 0.234(9) 0.082(6) 0.090(5) 0.011(4) 0.112(6) 0.044(6)
F24 0.132(7) 0.163(8) 0.095(6) 0.077(6) -0.020(5) -0.057(6)
Co1 0.0396(7) 0.0323(8) 0.0401(8) 0.0054(6) 0.0054(5) -0.0041(6)
Ru1 0.0276(4) 0.0239(4) 0.0354(4) -0.0026(4) 0.0083(3) -0.0019(3)
Ru2 0.0279(4) 0.0294(5) 0.0320(4) -0.0038(4) 0.0074(3) -0.0016(3)
F13B 0.082(19) 0.11(2) 0.10(3) 0.03(2) 0.06(2) 0.027(16)
F14B 0.069(17) 0.037(18) 0.064(14) -0.007(14) -0.010(11) 0.025(15)
F15B 0.092(18) 0.069(17) 0.048(17) -0.030(15) 0.021(14) 0.032(14)
F19B 0.090(13) 0.063(9) 0.077(14) -0.030(8) 0.030(9) -0.049(8)
F20B 0.015(15) 0.13(3) 0.09(3) -0.01(3) 0.008(15) -0.01(2)
F21B 0.07(2) 0.07(3) 0.05(2) 0.02(2) -0.035(17) 0.00(2)
F21C 0.093(19) 0.11(3) 0.06(2) -0.055(19) 0.062(17) -0.061(19)
F20C 0.06(2) 0.056(18) 0.09(2) -0.008(16) -0.034(16) -0.038(14)
F19C 0.063(19) 0.051(19) 0.06(2) 0.011(15) -0.023(15) -0.049(15)
F13C 0.069(17) 0.037(18) 0.064(14) -0.007(14) -0.010(11) 0.025(15)
F14C 0.09(3) 0.08(3) 0.070(19) -0.02(2) 0.001(17) 0.06(2)
F15C 0.043(17) 0.10(2) 0.11(3) 0.04(2) 0.02(2) 0.008(17)

loop_
_atom_type_symbol
_atom_type_description
_atom_type_scat_dispersion_real
_atom_type_scat_dispersion_imag
_atom_type_scat_source
C C 0.0033 0.0016 'International Tables Vol C Tables 4.2.6.8 and 6.1.1.4'
H H 0.0000 0.0000 'International Tables Vol C Tables 4.2.6.8 and 6.1.1.4'
N N 0.0061 0.0033 'International Tables Vol C Tables 4.2.6.8 and 6.1.1.4'
O O 0.0106 0.0060 'International Tables Vol C Tables 4.2.6.8 and 6.1.1.4'
F F 0.0171 0.0103 'International Tables Vol C Tables 4.2.6.8 and 6.1.1.4'
Co Co 0.3494 0.9721 'International Tables Vol C Tables 4.2.6.8 and 6.1.1.4'
Ru Ru -1.2594 0.8363 'International Tables Vol C Tables 4.2.6.8 and 6.1.1.4'

loop_
_geom_angle_atom_site_label_1
_geom_angle_atom_site_label_2
_geom_angle_atom_site_label_3
_geom_angle
N2 C1 C11 115.4(7)
N2 C1 N4 128.8(8)
N4 C1 C11 115.8(7)
N1 C2 N3 119.1(8)
O1 C2 N1 120.8(9)
O1 C2 N3 120.1(8)
C4 C3 H3 106.8
C5 C3 H3 106.8
C5 C3 C4 113.5(8)
N1 C3 H3 106.8
N1 C3 C4 110.4(7)
N1 C3 C5 112.1(7)
C3 C4 H4A 109.5
C3 C4 H4B 109.5
C3 C4 H4C 109.5
H4A C4 H4B 109.5
H4A C4 H4C 109.5
H4B C4 H4C 109.5
C3 C5 H5A 109.5
C3 C5 H5B 109.5
C3 C5 H5C 109.5
H5A C5 H5B 109.5
H5A C5 H5C 109.5
H5B C5 H5C 109.5
C7 C6 H6 106.4
C8 C6 H6 106.4
C8 C6 C7 113.7(8)
N3 C6 H6 106.4
N3 C6 C7 111.5(8)
N3 C6 C8 111.9(7)
C6 C7 H7A 109.5
C6 C7 H7B 109.5
C6 C7 H7C 109.5
H7A C7 H7B 109.5
H7A C7 H7C 109.5
H7B C7 H7C 109.5
C6 C8 H8A 109.5
C6 C8 H8B 109.5
C6 C8 H8C 109.5
H8A C8 H8B 109.5
H8A C8 H8C 109.5
H8B C8 H8C 109.5
N11 C11 C1 116.5(7)
N11 C11 N12 128.2(7)
N12 C11 C1 115.3(7)
C13 C12 C15 122.4(8)
N12 C12 C13 119.4(7)
N12 C12 C15 118.2(7)
C12 C13 H13 118.9
C12 C13 C14 122.1(8)
C14 C13 H13 118.9
C13 C14 C16 122.2(8)
N11 C14 C13 118.8(7)
N11 C14 C16 119.0(7)
C12 C15 H15A 109.5
C12 C15 H15B 109.5
C12 C15 H15C 109.5
H15A C15 H15B 109.5
H15A C15 H15C 109.5
H15B C15 H15C 109.5
C14 C16 H16A 109.5
C14 C16 H16B 109.5
C14 C16 H16C 109.5
H16A C16 H16B 109.5
H16A C16 H16C 109.5
H16B C16 H16C 109.5
F1 C21 C22 113.5(8)
F1 C21 F2 106.3(7)
F2 C21 C22 111.0(7)
F3 C21 C22 111.4(8)
F3 C21 F1 107.9(7)
F3 C21 F2 106.3(7)
C23 C22 C21 117.0(9)
O11 C22 C21 113.2(8)
O11 C22 C23 129.8(9)
C22 C23 H23 117.9
C22 C23 C24 124.2(9)
C24 C23 H23 117.9
C23 C24 C25 118.5(9)
O12 C24 C23 128.7(9)
O12 C24 C25 112.6(8)
F4 C25 C24 112.6(10)
F4 C25 F5 106.8(10)
F5 C25 C24 106.7(9)
F6 C25 C24 111.9(10)
F6 C25 F4 110.4(9)
F6 C25 F5 108.2(9)
F7 C31 C32 112.8(9)
F7 C31 F8 109.2(10)
F7 C31 F9 106.9(9)
F8 C31 C32 109.9(10)
F8 C31 F9 106.6(9)
F9 C31 C32 111.2(10)
C33 C32 C31 121.2(9)
O21 C32 C31 111.8(9)
O21 C32 C33 127.0(8)
C32 C33 H33 117.4
C34 C33 C32 125.1(8)
C34 C33 H33 117.4
C33 C34 C35 116.8(8)
O22 C34 C33 129.6(9)
O22 C34 C35 113.6(8)
F10 C35 C34 111.2(9)
F11 C35 C34 115.5(10)
F11 C35 F10 107.5(9)
F11 C35 F12 106.2(9)
F12 C35 C34 111.9(9)
F12 C35 F10 103.7(10)
F13 C41 C42 113.9(13)
F14 C41 C42 114.9(14)
F14 C41 F13 101.3(14)
F15 C41 C42 112.2(16)
F15 C41 F13 106.2(14)
F15 C41 F14 107.4(14)
F13B C41 C42 114(2)
F13B C41 F14B 110(3)
F13B C41 F15B 115(2)
F14B C41 C42 114.6(18)
F14B C41 F15B 100.8(16)
F15B C41 C42 101.9(14)
F13C C41 C42 116(2)
F13C C41 F15C 107.3(13)
F14C C41 C42 115.6(18)
F14C C41 F13C 108.6(13)
F14C C41 F15C 108.0(14)
F15C C41 C42 100(2)
C43 C42 C41 116.9(9)
O31 C42 C41 114.5(8)
O31 C42 C43 128.5(8)
C42 C43 H43 117.7
C44 C43 C42 124.7(8)
C44 C43 H43 117.7
C43 C44 C45 119.5(9)
O32 C44 C43 130.1(8)
O32 C44 C45 110.4(8)
F16 C45 C44 113.8(9)
F17 C45 C44 112.7(8)
F17 C45 F16 105.1(8)
F18 C45 C44 112.8(9)
F18 C45 F16 104.7(8)
F18 C45 F17 107.0(8)
F19 C51 C52 114.5(15)
F19 C51 F21 103.8(9)
F20 C51 C52 114.8(14)
F20 C51 F19 105.4(9)
F20 C51 F21 104.1(9)
F21 C51 C52 113.0(11)
F19B C51 C52 117(2)
F19B C51 F20B 104.9(10)
F19B C51 F21B 104.6(10)
F20B C51 C52 114(2)
F20B C51 F21B 104.5(10)
F21B C51 C52 110(2)
F21C C51 C52 115.1(17)
F21C C51 F20C 100(2)
F21C C51 F19C 123(3)
F20C C51 C52 103.1(14)
F19C C51 C52 109.8(19)
F19C C51 F20C 102(2)
C53 C52 C51 116.0(9)
O41 C52 C51 114.6(8)
O41 C52 C53 129.0(8)
C52 C53 H53 117.4
C54 C53 C52 125.1(8)
C54 C53 H53 117.4
C53 C54 C55 119.1(9)
O42 C54 C53 128.6(9)
O42 C54 C55 112.2(8)
F22 C55 C54 114.9(9)
F22 C55 F24 104.1(8)
F23 C55 C54 113.4(8)
F23 C55 F22 107.5(8)
F23 C55 F24 103.0(9)
F24 C55 C54 112.9(8)
C57 C56 H56 125.2
C57 C56 C60 109.7(10)
C57 C56 Co1 70.7(6)
C60 C56 H56 125.2
C60 C56 Co1 70.4(5)
Co1 C56 H56 125.3
C56 C57 H57 127.3
C56 C57 Co1 68.9(5)
C58 C57 C56 105.3(9)
C58 C57 H57 127.3
C58 C57 Co1 69.1(5)
Co1 C57 H57 126.2
C57 C58 H58 124.1
C57 C58 C59 111.9(9)
C57 C58 Co1 70.9(6)
C59 C58 H58 124.1
C59 C58 Co1 71.2(5)
Co1 C58 H58 125.4
C58 C59 H59 127.1
C58 C59 C60 105.9(8)
C58 C59 Co1 68.6(5)
C60 C59 H59 127.1
C60 C59 Co1 69.2(5)
Co1 C59 H59 126.6
C56 C60 C59 107.3(9)
C56 C60 H60 126.4
C56 C60 Co1 68.8(5)
C59 C60 H60 126.4
C59 C60 Co1 70.3(5)
Co1 C60 H60 126.1
C62 C61 H61 125.7
C62 C61 C65 108.7(11)
C62 C61 Co1 69.9(6)
C65 C61 H61 125.7
C65 C61 Co1 69.9(6)
Co1 C61 H61 126.1
C61 C62 H62 126.2
C61 C62 C63 107.6(10)
C61 C62 Co1 69.3(6)
C63 C62 H62 126.2
C63 C62 Co1 69.3(6)
Co1 C62 H62 126.7
C62 C63 H63 125.7
C62 C63 C64 108.5(10)
C62 C63 Co1 69.9(6)
C64 C63 H63 125.7
C64 C63 Co1 69.7(6)
Co1 C63 H63 126.2
C63 C64 H64 125.8
C63 C64 C65 108.5(10)
C63 C64 Co1 69.4(5)
C65 C64 H64 125.8
C65 C64 Co1 70.1(6)
Co1 C64 H64 126.3
C61 C65 H65 126.6
C61 C65 Co1 68.8(6)
C64 C65 C61 106.7(10)
C64 C65 H65 126.6
C64 C65 Co1 69.1(6)
Co1 C65 H65 127.0
C2 N1 C3 121.0(7)
C2 N1 N2 121.1(7)
N2 N1 C3 113.2(6)
C1 N2 N1 114.1(6)
C1 N2 Ru1 114.2(5)
N1 N2 Ru1 131.2(5)
C2 N3 C6 119.6(7)
C2 N3 N4 116.7(6)
N4 N3 C6 109.0(6)
C1 N4 N3 116.2(6)
C1 N4 Ru2 115.5(5)
N3 N4 Ru2 127.1(5)
C11 N11 C14 116.1(7)
C11 N11 Ru1 111.9(5)
C14 N11 Ru1 132.0(5)
C11 N12 C12 115.3(7)
C11 N12 Ru2 112.4(5)
C12 N12 Ru2 131.9(5)
C22 O11 Ru1 120.1(6)
C24 O12 Ru1 120.9(6)
C32 O21 Ru1 122.6(6)
C34 O22 Ru1 122.1(6)
C42 O31 Ru2 121.1(5)
C44 O32 Ru2 120.8(5)
C52 O41 Ru2 121.7(6)
C54 O42 Ru2 121.5(5)
C56 Co1 C57 40.4(4)
C56 Co1 C58 66.7(4)
C56 Co1 C59 68.1(4)
C56 Co1 C60 40.8(4)
C56 Co1 C61 109.7(4)
C56 Co1 C62 120.5(5)
C56 Co1 C63 153.7(5)
C56 Co1 C64 165.0(5)
C56 Co1 C65 128.3(5)
C57 Co1 C59 68.6(4)
C57 Co1 C61 126.1(4)
C57 Co1 C62 106.4(4)
C57 Co1 C63 117.9(4)
C57 Co1 C64 152.7(5)
C57 Co1 C65 164.8(5)
C58 Co1 C57 40.0(4)
C58 Co1 C59 40.1(3)
C58 Co1 C60 67.1(4)
C58 Co1 C61 162.6(4)
C58 Co1 C62 124.9(4)
C58 Co1 C63 106.7(4)
C58 Co1 C64 119.3(4)
C58 Co1 C65 154.3(4)
C59 Co1 C65 120.2(4)
C60 Co1 C57 68.7(4)
C60 Co1 C59 40.5(3)
C60 Co1 C61 122.2(4)
C60 Co1 C62 156.2(5)
C60 Co1 C63 162.6(5)
C60 Co1 C64 126.4(4)
C60 Co1 C65 109.1(4)
C61 Co1 C59 156.3(4)
C61 Co1 C62 40.8(4)
C61 Co1 C64 68.8(4)
C61 Co1 C65 41.3(4)
C62 Co1 C59 161.4(4)
C62 Co1 C65 69.2(4)
C63 Co1 C59 124.4(4)
C63 Co1 C61 68.5(5)
C63 Co1 C62 40.8(4)
C63 Co1 C64 40.9(4)
C63 Co1 C65 68.9(4)
C64 Co1 C59 106.9(4)
C64 Co1 C62 68.9(4)
C64 Co1 C65 40.8(4)
N2 Ru1 N11 78.4(3)
O11 Ru1 N2 176.5(2)
O11 Ru1 N11 100.9(2)
O12 Ru1 N2 89.6(2)
O12 Ru1 N11 93.6(2)
O12 Ru1 O11 93.8(2)
O12 Ru1 O21 84.9(2)
O12 Ru1 O22 177.8(2)
O21 Ru1 N2 98.9(2)
O21 Ru1 N11 176.9(2)
O21 Ru1 O11 81.9(2)
O22 Ru1 N2 90.2(2)
O22 Ru1 N11 88.6(2)
O22 Ru1 O11 86.4(2)
O22 Ru1 O21 93.0(2)
N4 Ru2 N12 78.7(3)
N4 Ru2 O31 176.2(2)
N4 Ru2 O32 89.6(2)
N4 Ru2 O41 93.9(2)
N4 Ru2 O42 89.2(2)
O31 Ru2 N12 104.0(2)
O32 Ru2 N12 95.3(2)
O32 Ru2 O31 92.9(2)
O41 Ru2 N12 172.5(2)
O41 Ru2 O31 83.5(2)
O41 Ru2 O32 84.8(2)
O42 Ru2 N12 85.8(2)
O42 Ru2 O31 88.2(2)
O42 Ru2 O32 178.2(2)
O42 Ru2 O41 94.0(2)

loop_
_geom_bond_atom_site_label_1
_geom_bond_atom_site_label_2
_geom_bond_distance
C1 C11 1.445(11)
C1 N2 1.314(10)
C1 N4 1.320(9)
C2 N1 1.375(10)
C2 N3 1.403(11)
C2 O1 1.218(10)
C3 H3 1.0000
C3 C4 1.529(11)
C3 C5 1.527(11)
C3 N1 1.485(10)
C4 H4A 0.9800
C4 H4B 0.9800
C4 H4C 0.9800
C5 H5A 0.9800
C5 H5B 0.9800
C5 H5C 0.9800
C6 H6 1.0000
C6 C7 1.515(12)
C6 C8 1.511(12)
C6 N3 1.485(10)
C7 H7A 0.9800
C7 H7B 0.9800
C7 H7C 0.9800
C8 H8A 0.9800
C8 H8B 0.9800
C8 H8C 0.9800
C11 N11 1.345(9)
C11 N12 1.348(9)
C12 C13 1.377(10)
C12 C15 1.498(11)
C12 N12 1.360(9)
C13 H13 0.9500
C13 C14 1.379(10)
C14 C16 1.480(10)
C14 N11 1.356(9)
C15 H15A 0.9800
C15 H15B 0.9800
C15 H15C 0.9800
C16 H16A 0.9800
C16 H16B 0.9800
C16 H16C 0.9800
C21 C22 1.539(13)
C21 F1 1.313(7)
C21 F2 1.323(7)
C21 F3 1.309(7)
C22 C23 1.389(12)
C22 O11 1.263(10)
C23 H23 0.9500
C23 C24 1.400(12)
C24 C25 1.549(14)
C24 O12 1.261(10)
C25 F4 1.303(12)
C25 F5 1.334(12)
C25 F6 1.278(12)
C31 C32 1.526(13)
C31 F7 1.278(12)
C31 F8 1.285(13)
C31 F9 1.316(12)
C32 C33 1.389(12)
C32 O21 1.288(10)
C33 H33 0.9500
C33 C34 1.378(12)
C34 C35 1.506(13)
C34 O22 1.268(9)
C35 F10 1.330(12)
C35 F11 1.281(11)
C35 F12 1.325(13)
C41 C42 1.502(13)
C41 F13 1.362(16)
C41 F14 1.34(2)
C41 F15 1.25(2)
C41 F13B 1.16(4)
C41 F14B 1.35(3)
C41 F15B 1.49(3)
C41 F13C 1.363(17)
C41 F14C 1.356(17)
C41 F15C 1.370(17)
C42 C43 1.405(11)
C42 O31 1.260(9)
C43 H43 0.9500
C43 C44 1.386(12)
C44 C45 1.516(12)
C44 O32 1.259(10)
C45 F16 1.321(11)
C45 F17 1.308(11)
C45 F18 1.306(11)
C51 C52 1.503(13)
C51 F19 1.304(9)
C51 F20 1.303(9)
C51 F21 1.325(9)
C51 F19B 1.307(10)
C51 F20B 1.308(10)
C51 F21B 1.309(10)
C51 F21C 1.21(3)
C51 F20C 1.48(3)
C51 F19C 1.42(4)
C52 C53 1.390(11)
C52 O41 1.245(10)
C53 H53 0.9500
C53 C54 1.385(11)
C54 C55 1.496(12)
C54 O42 1.266(9)
C55 F22 1.289(11)
C55 F23 1.282(11)
C55 F24 1.329(11)
C56 H56 0.9500
C56 C57 1.382(13)
C56 C60 1.395(13)
C56 Co1 1.991(9)
C57 H57 0.9500
C57 C58 1.369(13)
C57 Co1 2.014(9)
C58 H58 0.9500
C58 C59 1.377(11)
C58 Co1 1.991(9)
C59 H59 0.9500
C59 C60 1.397(12)
C59 Co1 2.024(9)
C60 H60 0.9500
C60 Co1 2.011(8)
C61 H61 0.9500
C61 C62 1.406(14)
C61 C65 1.428(13)
C61 Co1 2.015(10)
C62 H62 0.9500
C62 C63 1.407(14)
C62 Co1 2.023(10)
C63 H63 0.9500
C63 C64 1.408(13)
C63 Co1 2.015(9)
C64 H64 0.9500
C64 C65 1.411(13)
C64 Co1 2.019(9)
C65 H65 0.9500
C65 Co1 2.031(9)
N1 N2 1.429(8)
N2 Ru1 2.046(6)
N3 N4 1.442(9)
N4 Ru2 2.007(6)
N11 Ru1 2.086(6)
N12 Ru2 2.097(6)
O11 Ru1 2.039(5)
O12 Ru1 2.017(5)
O21 Ru1 2.035(5)
O22 Ru1 2.018(5)
O31 Ru2 2.067(5)
O32 Ru2 2.046(5)
O41 Ru2 2.026(5)
O42 Ru2 2.021(5)

loop_
_geom_torsion_atom_site_label_1
_geom_torsion_atom_site_label_2
_geom_torsion_atom_site_label_3
_geom_torsion_atom_site_label_4
_geom_torsion
C1 C11 N11 C14 -174.7(7)
C1 C11 N11 Ru1 7.4(8)
C1 C11 N12 C12 177.2(6)
C1 C11 N12 Ru2 3.2(8)
C2 N1 N2 C1 13.2(10)
C2 N1 N2 Ru1 -158.5(6)
C2 N3 N4 C1 20.2(10)
C2 N3 N4 Ru2 -147.0(6)
C3 N1 N2 C1 -142.8(7)
C3 N1 N2 Ru1 45.6(8)
C4 C3 N1 C2 -59.3(10)
C4 C3 N1 N2 96.7(8)
C5 C3 N1 C2 68.4(10)
C5 C3 N1 N2 -135.7(7)
C6 N3 N4 C1 -119.1(7)
C6 N3 N4 Ru2 73.7(8)
C7 C6 N3 C2 58.9(10)
C7 C6 N3 N4 -163.2(7)
C8 C6 N3 C2 -69.7(10)
C8 C6 N3 N4 68.2(9)
C11 C1 N2 N1 168.3(6)
C11 C1 N2 Ru1 -18.6(8)
C11 C1 N4 N3 175.1(6)
C11 C1 N4 Ru2 -16.1(9)
C12 C13 C14 C16 179.1(7)
C12 C13 C14 N11 -0.9(11)
C13 C12 N12 C11 -2.8(10)
C13 C12 N12 Ru2 169.7(5)
C13 C14 N11 C11 -2.0(10)
C13 C14 N11 Ru1 175.4(5)
C15 C12 C13 C14 -176.3(7)
C15 C12 N12 C11 176.9(6)
C15 C12 N12 Ru2 -10.6(10)
C16 C14 N11 C11 178.1(7)
C16 C14 N11 Ru1 -4.6(10)
C21 C22 C23 C24 176.9(8)
C21 C22 O11 Ru1 174.8(5)
C22 C23 C24 C25 -178.0(9)
C22 C23 C24 O12 -3.1(17)
C23 C22 O11 Ru1 -6.5(13)
C23 C24 C25 F4 -1.2(14)
C23 C24 C25 F5 -118.0(10)
C23 C24 C25 F6 123.8(10)
C23 C24 O12 Ru1 14.7(13)
C25 C24 O12 Ru1 -170.2(6)
C31 C32 C33 C34 -175.9(10)
C31 C32 O21 Ru1 170.4(6)
C32 C33 C34 C35 178.9(9)
C32 C33 C34 O22 0.5(17)
C33 C32 O21 Ru1 -9.6(12)
C33 C34 C35 F10 132.5(10)
C33 C34 C35 F11 9.7(15)
C33 C34 C35 F12 -112.0(11)
C33 C34 O22 Ru1 1.8(14)
C35 C34 O22 Ru1 -176.7(7)
C41 C42 C43 C44 -178.5(9)
C41 C42 O31 Ru2 168.3(6)
C42 C43 C44 C45 -179.6(8)
C42 C43 C44 O32 1.8(15)
C43 C42 O31 Ru2 -9.8(11)
C43 C44 C45 F16 -3.9(13)
C43 C44 C45 F17 115.7(10)
C43 C44 C45 F18 -123.0(10)
C43 C44 O32 Ru2 7.7(13)
C45 C44 O32 Ru2 -171.0(6)
C51 C52 C53 C54 176.2(8)
C51 C52 O41 Ru2 -174.5(5)
C52 C53 C54 C55 178.1(8)
C52 C53 C54 O42 -0.9(14)
C53 C52 O41 Ru2 -0.9(12)
C53 C54 C55 F22 27.6(12)
C53 C54 C55 F23 -96.6(11)
C53 C54 C55 F24 146.7(9)
C53 C54 O42 Ru2 -2.1(11)
C55 C54 O42 Ru2 178.8(5)
C56 C57 C58 C59 0.1(11)
C56 C57 C58 Co1 59.7(6)
C57 C56 C60 C59 0.0(11)
C57 C56 C60 Co1 -60.0(7)
C57 C58 C59 C60 -0.1(10)
C57 C58 C59 Co1 59.4(7)
C58 C59 C60 C56 0.1(10)
C58 C59 C60 Co1 59.2(6)
C60 C56 C57 C58 0.0(11)
C60 C56 C57 Co1 59.8(7)
C61 C62 C63 C64 0.2(11)
C61 C62 C63 Co1 -59.0(7)
C62 C61 C65 C64 0.4(11)
C62 C61 C65 Co1 59.3(7)
C62 C63 C64 C65 0.1(11)
C62 C63 C64 Co1 -59.3(7)
C63 C64 C65 C61 -0.3(11)
C63 C64 C65 Co1 -59.0(7)
C65 C61 C62 C63 -0.3(11)
C65 C61 C62 Co1 -59.4(7)
N1 C2 N3 C6 117.7(8)
N1 C2 N3 N4 -17.1(11)
N2 C1 C11 N11 7.3(10)
N2 C1 C11 N12 -170.4(6)
N2 C1 N4 N3 -6.5(12)
N2 C1 N4 Ru2 162.3(7)
N3 C2 N1 C3 154.5(7)
N3 C2 N1 N2 0.4(11)
N4 C1 C11 N11 -174.1(7)
N4 C1 C11 N12 8.2(10)
N4 C1 N2 N1 -10.1(12)
N4 C1 N2 Ru1 163.0(7)
N11 C11 N12 C12 -0.2(11)
N11 C11 N12 Ru2 -174.1(6)
N12 C11 N11 C14 2.6(11)
N12 C11 N11 Ru1 -175.3(6)
N12 C12 C13 C14 3.4(11)
O1 C2 N1 C3 -24.7(12)
O1 C2 N1 N2 -178.7(7)
O1 C2 N3 C6 -63.2(11)
O1 C2 N3 N4 162.0(7)
O11 C22 C23 C24 -1.7(17)
O12 C24 C25 F4 -177.0(9)
O12 C24 C25 F5 66.2(11)
O12 C24 C25 F6 -52.0(12)
O21 C32 C33 C34 4.1(16)
O22 C34 C35 F10 -48.8(13)
O22 C34 C35 F11 -171.6(9)
O22 C34 C35 F12 66.7(12)
O31 C42 C43 C44 -0.5(14)
O32 C44 C45 F16 175.0(8)
O32 C44 C45 F17 -65.4(11)
O32 C44 C45 F18 55.9(11)
O41 C52 C53 C54 2.7(15)
O42 C54 C55 F22 -153.2(8)
O42 C54 C55 F23 82.6(10)
O42 C54 C55 F24 -34.1(11)
F1 C21 C22 C23 5.8(11)
F1 C21 C22 O11 -175.3(7)
F2 C21 C22 C23 -113.9(9)
F2 C21 C22 O11 65.0(9)
F3 C21 C22 C23 127.8(8)
F3 C21 C22 O11 -53.3(10)
F7 C31 C32 C33 -128.3(10)
F7 C31 C32 O21 51.8(13)
F8 C31 C32 C33 109.6(11)
F8 C31 C32 O21 -70.3(11)
F9 C31 C32 C33 -8.2(15)
F9 C31 C32 O21 171.8(9)
F13 C41 C42 C43 172.3(14)
F13 C41 C42 O31 -5.9(17)
F14 C41 C42 C43 56(3)
F14 C41 C42 O31 -122(2)
F15 C41 C42 C43 -67(2)
F15 C41 C42 O31 115(2)
F19 C51 C52 C53 41.5(17)
F19 C51 C52 O41 -144.0(15)
F20 C51 C52 C53 163.7(17)
F20 C51 C52 O41 -21.8(18)
F21 C51 C52 C53 -77.0(17)
F21 C51 C52 O41 97.4(17)
Co1 C56 C57 C58 -59.9(6)
Co1 C56 C60 C59 60.0(6)
Co1 C57 C58 C59 -59.6(7)
Co1 C58 C59 C60 -59.6(6)
Co1 C59 C60 C56 -59.1(6)
Co1 C61 C62 C63 59.0(7)
Co1 C61 C65 C64 -59.0(7)
Co1 C62 C63 C64 59.2(7)
Co1 C63 C64 C65 59.4(7)
Co1 C64 C65 C61 58.7(6)
F13B C41 C42 C43 137(3)
F13B C41 C42 O31 -42(3)
F14B C41 C42 C43 8(2)
F14B C41 C42 O31 -170(2)
F15B C41 C42 C43 -99.4(19)
F15B C41 C42 O31 82.3(19)
F19B C51 C52 C53 -44(3)
F19B C51 C52 O41 131(3)
F20B C51 C52 C53 80(3)
F20B C51 C52 O41 -106(3)
F21B C51 C52 C53 -163(2)
F21B C51 C52 O41 11(2)
F21C C51 C52 C53 -130(3)
F21C C51 C52 O41 45(3)
F20C C51 C52 C53 121.9(19)
F20C C51 C52 O41 -63.6(19)
F19C C51 C52 C53 14(2)
F19C C51 C52 O41 -171(2)
F13C C41 C42 C43 -23(2)
F13C C41 C42 O31 159(2)
F14C C41 C42 C43 -152(3)
F14C C41 C42 O31 30(3)
F15C C41 C42 C43 92(2)
F15C C41 C42 O31 -86(2)

loop_
_platon_squeeze_void_nr
_platon_squeeze_void_average_x
_platon_squeeze_void_average_y
_platon_squeeze_void_average_z
_platon_squeeze_void_volume
_platon_squeeze_void_count_electrons
_platon_squeeze_void_content
1 0.500 0.000 0.500 211 69 ' '
2 0.500 0.500 1.000 211 69 ' '
3 0.423 0.083 0.152 22 1 ' '
4 0.423 0.417 0.652 22 1 ' '
5 0.576 0.583 0.348 22 1 ' '
6 0.576 0.917 0.848 22 1 ' '
